data_1527793
loop_
_publ_author_name
'Mennemann, K.'
'Mattes, R.'

_publ_section_title
;
 Ein monothiooxalato-O,S-Komplex des Molybdaens mit zwei (S2)(2-)-Liganden
;
_journal_name_full 'Angewandte Chemie (German Edition)'
_journal_page_first 269
_journal_page_last 270
_journal_volume 89
_journal_year 1977
_chemical_formula_sum 'C2 Cs2 Mo O4 S5'
_chemical_name_systematic 'Cs2 (Mo O (S2)2 (C O S C O2))'
_space_group_IT_number 33
_symmetry_space_group_name_Hall 'P 2c -2n'
_symmetry_space_group_name_H-M 'P n a 21'
_cell_angle_alpha 90
_cell_angle_beta 90
_cell_angle_gamma 90
_cell_formula_units_Z 4
_cell_length_a 11.831
_cell_length_b 11.406
_cell_length_c 9.167
_cell_volume 1237.035
_citation_journal_id_ASTM ANCEAD
_cod_data_source_file Mennemann_ANCEAD_1977_604.cif
_cod_data_source_block C2Cs2Mo1O4S5
_cod_original_formula_sum 'C2 Cs2 Mo1 O4 S5'
_cod_database_code 1527793

loop_
_symmetry_equiv_pos_as_xyz
x,y,z
-x,-y,z+1/2
-x+1/2,y+1/2,z+1/2
x+1/2,-y+1/2,z

loop_
_atom_site_label
_atom_site_type_symbol
_atom_site_fract_x
_atom_site_fract_y
_atom_site_fract_z
_atom_site_occupancy
_atom_site_U_iso_or_equiv
C1 C+3 0.2936 0.1814 0.0339 1 0.0
S2 S-1 0.4829 0.4001 0.2116 1 0.0
S1 S-1 0.2609 0.2467 0.4685 1 0.0
Cs2 Cs+1 0.17637 0.48323 0.20748 1 0.0
Cs1 Cs+1 0.03913 0.21158 0.83746 1 0.0
O3 O-2 0.4578 0.0795 0.0271 1 0.0
S3 S-1 0.403 0.4886 0.6149 1 0.0
Mo1 Mo+6 0.16341 0.10412 0.31902 1 0.0
C2 C+3 0.3762 0.0947 0.1056 1 0.0
O2 O-2 0.2226 0.2217 0.1272 1 0.0
S5 S-2 0.0934 0.2692 0.4457 1 0.0
O1 O-2 0.3434 0.4963 0.9448 1 0.0
O4 O-2 0.2983 0.2147 0.9226 1 0.0
S4 S-1 0.3559 0.023 0.2543 1 0.0
